data_7062715
loop_
_publ_author_name
'Behera, Prafulla K.'
'Maity, Lakshmikanta'
'Roy, Sraddhya'
'Das, Ananya'
'Sahu, Priyanka'
'Kisan, Hemanta K.'
'Changotra, Avtar'
'Isab, Anvarhusein A.'
'Fettouhi, Mohammed Benyounes'
'Bairagi, Aparajita'
'Chatterjee, Nabanita'
'Dinda, Joydev'

_publ_section_title
;
 Therapeutic potential of Ag(i)--, Au(i)--, and Au(iii)--NHC complexes of
 3-pyridyl wingtip N-heterocyclic carbenes (NHCs) against lung cancer
;
_journal_issue 40
_journal_name_full 'New Journal of Chemistry'
_journal_page_first 18835
_journal_page_last 18848
_journal_paper_doi 10.1039/D3NJ02882H
_journal_volume 47
_journal_year 2023
_chemical_formula_moiety 'C24 H18 Au N6, 0.5(F12 P2)'
_chemical_formula_sum 'C24 H18 Au F6 N6 P'
_chemical_formula_weight 732.38
_space_group_crystal_system monoclinic
_space_group_IT_number 14
_space_group_name_Hall '-P 2yn'
_space_group_name_H-M_alt 'P 1 21/n 1'
_atom_sites_solution_hydrogens geom
_atom_sites_solution_primary dual
_audit_creation_date 2023-09-08
_audit_creation_method
;
Olex2 1.5
(compiled 2023.03.06 svn.rbb2c1857 for OlexSys, GUI svn.r6748)
;
_audit_update_record
;
2023-09-16 deposited with the CCDC.	2023-09-18 downloaded from the CCDC.
;
_cell_angle_alpha 90
_cell_angle_beta 106.7960(10)
_cell_angle_gamma 90
_cell_formula_units_Z 2
_cell_length_a 8.6993(5)
_cell_length_b 14.4139(8)
_cell_length_c 10.5286(6)
_cell_measurement_reflns_used 9582
_cell_measurement_temperature 298(2)
_cell_measurement_theta_max 28.331
_cell_measurement_theta_min 2.466
_cell_volume 1263.87(12)
_computing_cell_refinement 'SAINT V8.38A (Bruker, 2017)'
_computing_data_collection 'Apex3 v2017.3-0 (Bruker, 2017)'
_computing_data_reduction 'SAINT V8.38A (Bruker, 2017)'
_computing_molecular_graphics 'Olex2 1.5 (Dolomanov et al., 2009)'
_computing_publication_material 'Olex2 1.5 (Dolomanov et al., 2009)'
_computing_structure_refinement 'SHELXL 2016/6 (Sheldrick, 2015)'
_computing_structure_solution 'SHELXT 2014/5 (Sheldrick, 2014)'
_diffrn_ambient_temperature 298(2)
_diffrn_measured_fraction_theta_full 0.995
_diffrn_measured_fraction_theta_max 0.996
_diffrn_measurement_device_type 'Bruker AXS D8 Quest diffractometer'
_diffrn_measurement_method 'omega and phi scans'
_diffrn_radiation_type MoK\a
_diffrn_radiation_wavelength 0.71073
_diffrn_reflns_av_R_equivalents 0.0418
_diffrn_reflns_av_unetI/netI 0.0135
_diffrn_reflns_Laue_measured_fraction_full 0.995
_diffrn_reflns_Laue_measured_fraction_max 0.996
_diffrn_reflns_limit_h_max 11
_diffrn_reflns_limit_h_min -11
_diffrn_reflns_limit_k_max 19
_diffrn_reflns_limit_k_min -19
_diffrn_reflns_limit_l_max 14
_diffrn_reflns_limit_l_min -14
_diffrn_reflns_number 65736
_diffrn_reflns_point_group_measured_fraction_full 0.995
_diffrn_reflns_point_group_measured_fraction_max 0.996
_diffrn_reflns_theta_full 25.242
_diffrn_reflns_theta_max 28.360
_diffrn_reflns_theta_min 2.685
_exptl_absorpt_coefficient_mu 5.954
_exptl_absorpt_correction_T_max 0.469
_exptl_absorpt_correction_T_min 0.290
_exptl_absorpt_correction_type multi-scan
_exptl_absorpt_process_details 'SADABS. Ver. 2014/5. (Krause et al., 2015)'
_exptl_crystal_colour brown
_exptl_crystal_colour_primary brown
_exptl_crystal_density_diffrn 1.924
_exptl_crystal_description block
_exptl_crystal_F_000 704
_exptl_crystal_size_max 0.6
_exptl_crystal_size_mid 0.4
_exptl_crystal_size_min 0.15
_refine_diff_density_max 0.577
_refine_diff_density_min -0.962
_refine_diff_density_rms 0.115
_refine_ls_extinction_method none
_refine_ls_goodness_of_fit_ref 1.077
_refine_ls_hydrogen_treatment constr
_refine_ls_matrix_type full
_refine_ls_number_parameters 202
_refine_ls_number_reflns 3151
_refine_ls_number_restraints 0
_refine_ls_restrained_S_all 1.077
_refine_ls_R_factor_all 0.0349
_refine_ls_R_factor_gt 0.0250
_refine_ls_shift/su_max 0.000
_refine_ls_shift/su_mean 0.000
_refine_ls_structure_factor_coef Fsqd
_refine_ls_weighting_details 'w=1/[\s^2^(Fo^2^)+(0.0343P)^2^+4.1969P] where P=(Fo^2^+2Fc^2^)/3'
_refine_ls_weighting_scheme calc
_refine_ls_wR_factor_gt 0.0717
_refine_ls_wR_factor_ref 0.0803
_reflns_Friedel_coverage 0.000
_reflns_number_gt 2465
_reflns_number_total 3151
_reflns_threshold_expression 'I > 2\s(I)'
_cod_data_source_file d3nj02882h2.cif
_cod_data_source_block jd16_0m_a
_cod_depositor_comments 'Adding full bibliography for 7062715--7062716.cif.'
_cod_database_code 7062715
_shelx_shelxl_version_number 2016/6
_shelx_space_group_comment
;
The symmetry employed for this shelxl refinement is uniquely defined
by the following loop, which should always be used as a source of
symmetry information in preference to the above space-group names.
They are only intended as comments.
;
_shelx_estimated_absorpt_t_max 0.469
_shelx_estimated_absorpt_t_min 0.124
_olex2_refinement_description
;
1. Fixed Uiso
 At 1.2 times of:
  All C(H) groups
2. Others
 Fixed Sof: F1(0.5) F2(0.5) F3(0.5) F4(0.5) F5(0.5) F6(0.5)
3.a Aromatic/amide H refined with riding coordinates:
 C2(H2), C4(H4), C5(H5), C6(H6), C7(H7), C9(H9), C10(H10), C11(H11), C12(H12)
;
_olex2_submission_special_instructions 'No special instructions were received'

loop_
_space_group_symop_operation_xyz
'x, y, z'
'-x+1/2, y+1/2, -z+1/2'
'-x, -y, -z'
'x-1/2, -y-1/2, z-1/2'

loop_
_atom_site_label
_atom_site_type_symbol
_atom_site_fract_x
_atom_site_fract_y
_atom_site_fract_z
_atom_site_U_iso_or_equiv
_atom_site_adp_type
_atom_site_occupancy
_atom_site_site_symmetry_order
_atom_site_calc_flag
_atom_site_refinement_flags_posn
_atom_site_refinement_flags_adp
_atom_site_refinement_flags_occupancy
_atom_site_disorder_assembly
_atom_site_disorder_group
Au1 Au 0.000000 0.500000 0.500000 0.03272(8) Uani 1 2 d S . P . .
N1 N 0.1505(4) 0.3203(2) 0.4409(3) 0.0283(6) Uani 1 1 d . . . . .
N2 N 0.3335(4) 0.4099(2) 0.5556(3) 0.0281(6) Uani 1 1 d . . . . .
N3 N -0.2715(5) 0.3002(3) 0.2398(4) 0.0481(10) Uani 1 1 d . . . . .
C1 C 0.1717(4) 0.4049(3) 0.4998(4) 0.0282(7) Uani 1 1 d . . . . .
C2 C 0.2924(5) 0.2735(3) 0.4580(4) 0.0347(8) Uani 1 1 d . . . . .
H2 H 0.305223 0.214824 0.425760 0.042 Uiso 1 1 calc R U . . .
C3 C 0.4106(5) 0.3295(3) 0.5313(4) 0.0319(8) Uani 1 1 d . . . . .
C4 C 0.5806(5) 0.3233(3) 0.5831(5) 0.0423(10) Uani 1 1 d . . . . .
H4 H 0.635008 0.271135 0.566799 0.051 Uiso 1 1 calc R U . . .
C5 C 0.6611(5) 0.3937(4) 0.6558(5) 0.0466(11) Uani 1 1 d . . . . .
H5 H 0.772344 0.390513 0.689126 0.056 Uiso 1 1 calc R U . . .
C6 C 0.5797(6) 0.4725(4) 0.6823(5) 0.0449(11) Uani 1 1 d . . . . .
H6 H 0.638067 0.519631 0.734999 0.054 Uiso 1 1 calc R U . . .
C7 C 0.4195(5) 0.4811(3) 0.6333(4) 0.0366(9) Uani 1 1 d . . . . .
H7 H 0.367360 0.533725 0.651061 0.044 Uiso 1 1 calc R U . . .
C8 C -0.0048(4) 0.2810(3) 0.3812(4) 0.0295(7) Uani 1 1 d . . . . .
C9 C -0.0397(5) 0.1936(3) 0.4179(5) 0.0423(10) Uani 1 1 d . . . . .
H9 H 0.038124 0.157948 0.476864 0.051 Uiso 1 1 calc R U . . .
C10 C -0.1932(6) 0.1607(4) 0.3647(5) 0.0515(12) Uani 1 1 d . . . . .
H10 H -0.221634 0.101840 0.386140 0.062 Uiso 1 1 calc R U . . .
C11 C -0.3046(6) 0.2173(4) 0.2784(5) 0.0545(13) Uani 1 1 d . . . . .
H11 H -0.409249 0.195475 0.245519 0.065 Uiso 1 1 calc R U . . .
C12 C -0.1198(5) 0.3314(3) 0.2897(4) 0.0370(9) Uani 1 1 d . . . . .
H12 H -0.091936 0.388461 0.261458 0.044 Uiso 1 1 calc R U . . .
P1 P 1.000000 0.500000 1.000000 0.0316(3) Uani 1 2 d S . P . .
F1 F 0.9978(14) 0.4689(8) 0.8539(10) 0.054(2) Uani 0.5 1 d . . P A 1
F2 F 1.163(3) 0.5432(16) 0.9834(15) 0.049(3) Uani 0.5 1 d . . P A 2
F3 F 0.927(2) 0.5983(11) 0.941(2) 0.072(5) Uani 0.5 1 d . . P A 1
F4 F 0.9846(15) 0.4305(9) 0.8823(14) 0.081(4) Uani 0.5 1 d . . P A 2
F5 F 0.905(2) 0.5753(11) 0.905(2) 0.090(6) Uani 0.5 1 d . . P A 2
F6 F 1.181(2) 0.5333(16) 1.0223(14) 0.045(3) Uani 0.5 1 d . . P A 1

loop_
_atom_site_aniso_label
_atom_site_aniso_U_11
_atom_site_aniso_U_22
_atom_site_aniso_U_33
_atom_site_aniso_U_23
_atom_site_aniso_U_13
_atom_site_aniso_U_12
Au1 0.03181(12) 0.03004(12) 0.03335(12) -0.00102(8) 0.00473(8) -0.00139(8)
N1 0.0283(15) 0.0254(15) 0.0291(15) -0.0023(12) 0.0050(12) -0.0040(12)
N2 0.0296(15) 0.0256(14) 0.0262(14) 0.0007(12) 0.0037(12) -0.0045(12)
N3 0.0351(19) 0.064(3) 0.040(2) -0.0082(18) 0.0015(15) -0.0040(18)
C1 0.0303(17) 0.0246(17) 0.0268(17) 0.0006(13) 0.0039(14) -0.0036(14)
C2 0.0338(19) 0.0289(19) 0.040(2) -0.0030(16) 0.0079(16) 0.0012(15)
C3 0.0310(18) 0.0293(18) 0.0336(19) 0.0038(15) 0.0064(15) 0.0005(15)
C4 0.031(2) 0.046(2) 0.046(2) 0.010(2) 0.0064(17) 0.0065(18)
C5 0.031(2) 0.054(3) 0.048(2) 0.010(2) 0.0009(18) -0.0042(19)
C6 0.039(2) 0.049(2) 0.038(2) 0.002(2) -0.0039(18) -0.016(2)
C7 0.039(2) 0.035(2) 0.032(2) -0.0024(16) 0.0035(16) -0.0105(16)
C8 0.0282(17) 0.0315(18) 0.0279(17) -0.0075(14) 0.0067(14) -0.0068(14)
C9 0.042(2) 0.035(2) 0.048(2) -0.0018(18) 0.0088(19) -0.0093(18)
C10 0.053(3) 0.046(3) 0.057(3) -0.007(2) 0.020(2) -0.020(2)
C11 0.037(2) 0.073(4) 0.054(3) -0.027(3) 0.014(2) -0.023(2)
C12 0.036(2) 0.041(2) 0.0293(18) -0.0057(16) 0.0021(15) -0.0078(17)
P1 0.0256(6) 0.0263(6) 0.0402(8) -0.0042(5) 0.0052(5) -0.0032(5)
F1 0.055(5) 0.064(6) 0.042(3) -0.012(4) 0.013(3) -0.018(4)
F2 0.031(5) 0.054(5) 0.055(9) 0.020(6) 0.001(6) -0.006(4)
F3 0.055(9) 0.031(5) 0.136(13) 0.017(5) 0.035(9) 0.011(5)
F4 0.049(4) 0.098(9) 0.101(10) -0.068(8) 0.030(6) -0.024(6)
F5 0.048(5) 0.066(11) 0.134(14) 0.057(10) -0.010(7) -0.004(7)
F6 0.030(5) 0.052(6) 0.045(7) 0.014(5) 0.000(5) -0.007(4)

loop_
_atom_type_symbol
_atom_type_description
_atom_type_scat_dispersion_real
_atom_type_scat_dispersion_imag
_atom_type_scat_source
C C 0.0033 0.0016 'International Tables Vol C Tables 4.2.6.8 and 6.1.1.4'
H H 0.0000 0.0000 'International Tables Vol C Tables 4.2.6.8 and 6.1.1.4'
Au Au -2.0133 8.8022 'International Tables Vol C Tables 4.2.6.8 and 6.1.1.4'
F F 0.0171 0.0103 'International Tables Vol C Tables 4.2.6.8 and 6.1.1.4'
N N 0.0061 0.0033 'International Tables Vol C Tables 4.2.6.8 and 6.1.1.4'
P P 0.1023 0.0942 'International Tables Vol C Tables 4.2.6.8 and 6.1.1.4'

loop_
_geom_angle_atom_site_label_1
_geom_angle_atom_site_label_2
_geom_angle_atom_site_label_3
_geom_angle
_geom_angle_site_symmetry_1
_geom_angle_site_symmetry_3
_geom_angle_publ_flag
C1 Au1 C1 180.0 . 3_566 ?
C1 N1 C2 112.5(3) . . ?
C1 N1 C8 122.9(3) . . ?
C2 N1 C8 124.2(3) . . ?
C1 N2 C3 111.5(3) . . ?
C1 N2 C7 127.5(4) . . ?
C7 N2 C3 120.9(3) . . ?
C11 N3 C12 117.3(4) . . ?
N1 C1 Au1 127.3(3) . . ?
N1 C1 N2 103.5(3) . . ?
N2 C1 Au1 129.3(3) . . ?
N1 C2 H2 126.7 . . ?
C3 C2 N1 106.7(3) . . ?
C3 C2 H2 126.7 . . ?
N2 C3 C4 118.8(4) . . ?
C2 C3 N2 105.8(3) . . ?
C2 C3 C4 135.4(4) . . ?
C3 C4 H4 120.5 . . ?
C5 C4 C3 119.0(4) . . ?
C5 C4 H4 120.5 . . ?
C4 C5 H5 119.5 . . ?
C4 C5 C6 120.9(4) . . ?
C6 C5 H5 119.5 . . ?
C5 C6 H6 119.2 . . ?
C7 C6 C5 121.6(4) . . ?
C7 C6 H6 119.2 . . ?
N2 C7 H7 120.7 . . ?
C6 C7 N2 118.7(4) . . ?
C6 C7 H7 120.7 . . ?
C9 C8 N1 119.7(4) . . ?
C9 C8 C12 120.3(4) . . ?
C12 C8 N1 120.0(4) . . ?
C8 C9 H9 121.0 . . ?
C10 C9 C8 117.9(4) . . ?
C10 C9 H9 121.0 . . ?
C9 C10 H10 120.7 . . ?
C9 C10 C11 118.5(5) . . ?
C11 C10 H10 120.7 . . ?
N3 C11 C10 124.1(4) . . ?
N3 C11 H11 118.0 . . ?
C10 C11 H11 118.0 . . ?
N3 C12 C8 121.8(4) . . ?
N3 C12 H12 119.1 . . ?
C8 C12 H12 119.1 . . ?
F1 P1 F1 180.0 3_767 . ?
F1 P1 F2 76.6(8) 3_767 3_767 ?
F1 P1 F2 103.4(8) . 3_767 ?
F1 P1 F3 91.0(9) . 3_767 ?
F1 P1 F3 89.0(9) 3_767 3_767 ?
F1 P1 F3 89.0(9) . . ?
F1 P1 F3 91.0(9) 3_767 . ?
F1 P1 F6 92.1(8) . 3_767 ?
F1 P1 F6 87.9(8) 3_767 3_767 ?
F1 P1 F6 92.1(8) 3_767 . ?
F1 P1 F6 87.9(8) . . ?
F3 P1 F3 180.0(17) 3_767 . ?
F4 P1 F2 87.8(10) 3_767 . ?
F4 P1 F2 92.2(10) . . ?
F4 P1 F6 80.6(9) . 3_767 ?
F4 P1 F6 99.4(9) 3_767 3_767 ?
F5 P1 F2 88.8(10) . . ?
F5 P1 F2 91.2(10) 3_767 . ?
F5 P1 F4 88.3(10) 3_767 . ?
F5 P1 F4 91.7(10) . . ?
F5 P1 F6 101.8(10) 3_767 3_767 ?
F5 P1 F6 78.2(10) . 3_767 ?
F6 P1 F2 15.1(7) 3_767 3_767 ?
F6 P1 F2 164.9(7) . 3_767 ?
F6 P1 F3 93.1(9) . . ?
F6 P1 F3 86.9(9) 3_767 . ?
F6 P1 F3 86.9(9) . 3_767 ?
F6 P1 F3 93.1(9) 3_767 3_767 ?
F6 P1 F6 180.0 3_767 . ?

loop_
_geom_bond_atom_site_label_1
_geom_bond_atom_site_label_2
_geom_bond_distance
_geom_bond_site_symmetry_2
_geom_bond_publ_flag
Au1 C1 2.028(4) . ?
Au1 C1 2.028(4) 3_566 ?
N1 C1 1.356(5) . ?
N1 C2 1.372(5) . ?
N1 C8 1.432(5) . ?
N2 C1 1.361(5) . ?
N2 C3 1.400(5) . ?
N2 C7 1.388(5) . ?
N3 C11 1.320(8) . ?
N3 C12 1.349(5) . ?
C2 H2 0.9300 . ?
C2 C3 1.359(5) . ?
C3 C4 1.424(6) . ?
C4 H4 0.9300 . ?
C4 C5 1.340(7) . ?
C5 H5 0.9300 . ?
C5 C6 1.409(7) . ?
C6 H6 0.9300 . ?
C6 C7 1.345(7) . ?
C7 H7 0.9300 . ?
C8 C9 1.377(6) . ?
C8 C12 1.379(6) . ?
C9 H9 0.9300 . ?
C9 C10 1.374(6) . ?
C10 H10 0.9300 . ?
C10 C11 1.386(8) . ?
C11 H11 0.9300 . ?
C12 H12 0.9300 . ?
P1 F1 1.597(11) . ?
P1 F1 1.597(11) 3_767 ?
P1 F2 1.60(2) . ?
P1 F2 1.60(2) 3_767 ?
P1 F3 1.602(18) 3_767 ?
P1 F3 1.602(18) . ?
P1 F4 1.569(11) 3_767 ?
P1 F4 1.568(11) . ?
P1 F5 1.542(19) . ?
P1 F5 1.542(19) 3_767 ?
P1 F6 1.60(2) 3_767 ?
P1 F6 1.60(2) . ?

loop_
_geom_torsion_atom_site_label_1
_geom_torsion_atom_site_label_2
_geom_torsion_atom_site_label_3
_geom_torsion_atom_site_label_4
_geom_torsion
_geom_torsion_site_symmetry_1
_geom_torsion_site_symmetry_2
_geom_torsion_site_symmetry_3
_geom_torsion_site_symmetry_4
_geom_torsion_publ_flag
N1 C2 C3 N2 -0.2(4) . . . . ?
N1 C2 C3 C4 179.8(4) . . . . ?
N1 C8 C9 C10 176.0(4) . . . . ?
N1 C8 C12 N3 -174.2(4) . . . . ?
N2 C3 C4 C5 1.3(6) . . . . ?
C1 N1 C2 C3 0.2(5) . . . . ?
C1 N1 C8 C9 -126.8(4) . . . . ?
C1 N1 C8 C12 51.8(5) . . . . ?
C1 N2 C3 C2 0.1(4) . . . . ?
C1 N2 C3 C4 -179.9(4) . . . . ?
C1 N2 C7 C6 178.5(4) . . . . ?
C2 N1 C1 Au1 179.1(3) . . . . ?
C2 N1 C1 N2 -0.2(4) . . . . ?
C2 N1 C8 C9 45.6(5) . . . . ?
C2 N1 C8 C12 -135.8(4) . . . . ?
C2 C3 C4 C5 -178.7(5) . . . . ?
C3 N2 C1 Au1 -179.2(3) . . . . ?
C3 N2 C1 N1 0.1(4) . . . . ?
C3 N2 C7 C6 1.6(6) . . . . ?
C3 C4 C5 C6 0.8(7) . . . . ?
C4 C5 C6 C7 -1.7(8) . . . . ?
C5 C6 C7 N2 0.5(7) . . . . ?
C7 N2 C1 Au1 3.7(6) . . . . ?
C7 N2 C1 N1 -177.1(4) . . . . ?
C7 N2 C3 C2 177.4(4) . . . . ?
C7 N2 C3 C4 -2.5(5) . . . . ?
C8 N1 C1 Au1 -7.7(5) . . . . ?
C8 N1 C1 N2 173.1(3) . . . . ?
C8 N1 C2 C3 -172.9(3) . . . . ?
C8 C9 C10 C11 -0.6(7) . . . . ?
C9 C8 C12 N3 4.4(6) . . . . ?
C9 C10 C11 N3 2.5(8) . . . . ?
C11 N3 C12 C8 -2.6(7) . . . . ?
C12 N3 C11 C10 -0.9(7) . . . . ?
C12 C8 C9 C10 -2.6(7) . . . . ?
